data_7029811
loop_
_publ_author_name
'Zhang, Lei'
'Kuang, Xiaofei'
'Wu, Xiaoyuan'
'Yang, Wenbin'
'Lu, Canzhong'

_publ_section_title
;
 Supramolecular interactions induced hinge-like motion of a metal-organic
 framework accompanied by anisotropic thermal expansion.
;
_journal_issue 19
_journal_name_full 'Dalton transactions (Cambridge, England : 2003)'
_journal_page_first 7146
_journal_page_last 7152
_journal_paper_doi 10.1039/c3dt53580k
_journal_volume 43
_journal_year 2014
_chemical_formula_sum 'C72 H48 Ag4 Mo8 N24 O26'
_chemical_formula_weight 2864.34
_chemical_name_systematic
; 
 ? 
;
_space_group_IT_number 15
_symmetry_cell_setting monoclinic
_symmetry_space_group_name_Hall '-C 2yc'
_symmetry_space_group_name_H-M 'C 1 2/c 1'
_atom_sites_solution_hydrogens geom
_atom_sites_solution_primary direct
_atom_sites_solution_secondary difmap
_audit_creation_method SHELXL-97
_cell_angle_alpha 90.00
_cell_angle_beta 115.234(5)
_cell_angle_gamma 90.00
_cell_formula_units_Z 4
_cell_length_a 22.0101(9)
_cell_length_b 16.5266(5)
_cell_length_c 25.5684(11)
_cell_measurement_reflns_used 12218
_cell_measurement_temperature 340.00(10)
_cell_measurement_theta_max 28.9340
_cell_measurement_theta_min 3.2090
_cell_volume 8413.0(7)
_computing_structure_refinement 'SHELXL-97 (Sheldrick, 1997)'
_computing_structure_solution 'SHELXS-97 (Sheldrick, 1990)'
_diffrn_ambient_temperature 340.00(10)
_diffrn_detector_area_resol_mean 10.3503
_diffrn_measured_fraction_theta_full 0.958
_diffrn_measured_fraction_theta_max 0.958
_diffrn_measurement_device_type 'SuperNova, Dual, Cu at zero, Atlas'
_diffrn_measurement_method '\w scans'
_diffrn_radiation_monochromator mirror
_diffrn_radiation_source 'SuperNova (Mo) X-ray Source'
_diffrn_radiation_type MoK\a
_diffrn_radiation_wavelength 0.71073
_diffrn_reflns_av_R_equivalents 0.0310
_diffrn_reflns_av_sigmaI/netI 0.0381
_diffrn_reflns_limit_h_max 26
_diffrn_reflns_limit_h_min -26
_diffrn_reflns_limit_k_max 19
_diffrn_reflns_limit_k_min -14
_diffrn_reflns_limit_l_max 30
_diffrn_reflns_limit_l_min -27
_diffrn_reflns_number 18153
_diffrn_reflns_theta_full 25.00
_diffrn_reflns_theta_max 25.00
_diffrn_reflns_theta_min 3.07
_exptl_absorpt_coefficient_mu 2.150
_exptl_absorpt_correction_T_max 1.00000
_exptl_absorpt_correction_T_min 0.49103
_exptl_absorpt_correction_type multi-scan
_exptl_crystal_colour brown
_exptl_crystal_density_diffrn 2.261
_exptl_crystal_density_method 'not measured'
_exptl_crystal_description block-like
_exptl_crystal_F_000 5520
_exptl_crystal_size_max 0.32
_exptl_crystal_size_mid 0.11
_exptl_crystal_size_min 0.08
_refine_diff_density_max 1.879
_refine_diff_density_min -1.115
_refine_diff_density_rms 0.144
_refine_ls_extinction_method none
_refine_ls_goodness_of_fit_ref 1.072
_refine_ls_hydrogen_treatment constr
_refine_ls_matrix_type full
_refine_ls_number_parameters 605
_refine_ls_number_reflns 7107
_refine_ls_number_restraints 0
_refine_ls_restrained_S_all 1.072
_refine_ls_R_factor_all 0.0551
_refine_ls_R_factor_gt 0.0432
_refine_ls_shift/su_max 0.001
_refine_ls_shift/su_mean 0.000
_refine_ls_structure_factor_coef Fsqd
_refine_ls_weighting_details 'calc w=1/[\s^2^(Fo^2^)+(0.0679P)^2^+48.9330P] where P=(Fo^2^+2Fc^2^)/3'
_refine_ls_weighting_scheme calc
_refine_ls_wR_factor_gt 0.1196
_refine_ls_wR_factor_ref 0.1307
_reflns_number_gt 5759
_reflns_number_total 7107
_reflns_threshold_expression >2sigma(I)
_cod_data_source_file c3dt53580k2.cif
_cod_data_source_block B_340K
_cod_depositor_comments
;Adding full bibliography for
 ./tmp-cod-update-bibliographies-12899/cifs/7029811.cif.
;
_cod_original_cell_volume 8413.0(6)
_cod_original_sg_symbol_H-M C2/c
_cod_database_code 7029811

loop_
_symmetry_equiv_pos_as_xyz
'x, y, z'
'-x, y, -z+1/2'
'x+1/2, y+1/2, z'
'-x+1/2, y+1/2, -z+1/2'
'-x, -y, -z'
'x, -y, z-1/2'
'-x+1/2, -y+1/2, -z'
'x+1/2, -y+1/2, z-1/2'

loop_
_atom_site_label
_atom_site_type_symbol
_atom_site_fract_x
_atom_site_fract_y
_atom_site_fract_z
_atom_site_U_iso_or_equiv
_atom_site_adp_type
_atom_site_occupancy
_atom_site_symmetry_multiplicity
_atom_site_calc_flag
_atom_site_refinement_flags
Ag1 Ag 0.34427(3) -0.04269(4) -0.63253(2) 0.04431(18) Uani 1 1 d .
Ag2 Ag 0.32249(3) 0.25433(4) -0.13309(2) 0.04983(19) Uani 1 1 d .
C13 C 0.5977(3) 0.4710(4) -0.0001(3) 0.0254(13) Uani 1 1 d .
C17 C 0.7773(3) 0.6381(4) 0.0087(3) 0.0359(16) Uani 1 1 d .
H17A H 0.7980 0.6348 0.0489 0.043 Uiso 1 1 calc R
C18 C 0.2978(3) 0.0839(4) -0.4954(3) 0.0290(14) Uani 1 1 d .
H18A H 0.3199 0.0878 -0.4554 0.035 Uiso 1 1 calc R
C20 C 0.1235(3) 0.2567(4) -0.4990(3) 0.0247(13) Uani 1 1 d .
C21 C 0.0597(3) 0.3016(4) -0.5312(3) 0.0274(14) Uani 1 1 d .
C23 C 0.5032(3) 0.3843(4) -0.0047(3) 0.0313(15) Uani 1 1 d .
H23A H 0.5226 0.3833 0.0355 0.038 Uiso 1 1 calc R
C24 C 0.4441(3) 0.3442(4) -0.0361(3) 0.0328(15) Uani 1 1 d .
H24A H 0.4241 0.3164 -0.0159 0.039 Uiso 1 1 calc R
C25 C 0.2097(3) 0.2262(4) -0.4133(3) 0.0280(14) Uani 1 1 d .
C26 C 0.0327(3) 0.3113(4) -0.5899(3) 0.0382(17) Uani 1 1 d .
H26A H 0.0542 0.2901 -0.6112 0.046 Uiso 1 1 calc R
C30 C 0.6820(3) 0.5526(4) 0.0060(3) 0.0283(14) Uani 1 1 d .
C31 C 0.5334(3) 0.4262(4) -0.0341(3) 0.0269(13) Uani 1 1 d .
C32 C 0.2355(3) 0.0643(4) -0.6118(3) 0.0330(15) Uani 1 1 d .
H32A H 0.2138 0.0568 -0.6516 0.040 Uiso 1 1 calc R
C33 C 0.7203(3) 0.6529(4) -0.1084(3) 0.0325(15) Uani 1 1 d .
H33A H 0.7004 0.6578 -0.1485 0.039 Uiso 1 1 calc R
C35 C 0.2431(3) 0.2371(4) -0.3495(3) 0.0306(14) Uani 1 1 d .
C36 C 0.6790(4) 0.4563(5) 0.1804(3) 0.0454(19) Uani 1 1 d .
H36A H 0.6348 0.4391 0.1602 0.054 Uiso 1 1 calc R
C37 C 0.6802(3) 0.5019(4) 0.0870(3) 0.0306(14) Uani 1 1 d .
C38 C 0.7149(3) 0.6012(4) -0.0232(3) 0.0254(13) Uani 1 1 d .
C40 C 0.2352(3) 0.1211(4) -0.5264(3) 0.0285(14) Uani 1 1 d .
C41 C 0.0259(3) 0.3351(5) -0.5012(3) 0.0377(16) Uani 1 1 d .
H41A H 0.0432 0.3307 -0.4612 0.045 Uiso 1 1 calc R
C42 C 0.2038(3) 0.1100(4) -0.5858(3) 0.0331(15) Uani 1 1 d .
H42A H 0.1621 0.1331 -0.6077 0.040 Uiso 1 1 calc R
C43 C 0.6864(3) 0.6100(4) -0.0821(3) 0.0288(14) Uani 1 1 d .
H43A H 0.6445 0.5875 -0.1044 0.035 Uiso 1 1 calc R
C44 C 0.2050(3) 0.1720(4) -0.4959(3) 0.0273(14) Uani 1 1 d .
C46 C 0.7124(3) 0.4919(4) 0.1512(3) 0.0337(15) Uani 1 1 d .
C47 C -0.0267(3) 0.3530(5) -0.6166(3) 0.0387(17) Uani 1 1 d .
H47A H -0.0442 0.3602 -0.6564 0.046 Uiso 1 1 calc R
C48 C 0.3254(3) 0.0413(4) -0.5266(3) 0.0316(15) Uani 1 1 d .
H48A H 0.3679 0.0190 -0.5064 0.038 Uiso 1 1 calc R
C50 C 0.8076(4) 0.6802(4) -0.0215(3) 0.0391(17) Uani 1 1 d .
H50A H 0.8491 0.7045 -0.0005 0.047 Uiso 1 1 calc R
C51 C -0.0331(4) 0.3748(5) -0.5319(3) 0.0430(18) Uani 1 1 d .
H51A H -0.0555 0.3970 -0.5116 0.052 Uiso 1 1 calc R
C52 C 0.8068(4) 0.5052(5) 0.2419(3) 0.0472(19) Uani 1 1 d .
H52A H 0.8508 0.5224 0.2628 0.057 Uiso 1 1 calc R
C53 C 0.5018(3) 0.4279(4) -0.0937(3) 0.0359(16) Uani 1 1 d .
H53A H 0.5192 0.4584 -0.1147 0.043 Uiso 1 1 calc R
C54 C 0.4439(4) 0.3833(5) -0.1215(3) 0.0400(17) Uani 1 1 d .
H54A H 0.4247 0.3811 -0.1616 0.048 Uiso 1 1 calc R
C55 C 0.2153(4) 0.2884(5) -0.3226(3) 0.0418(18) Uani 1 1 d .
H55A H 0.1767 0.3178 -0.3443 0.050 Uiso 1 1 calc R
C56 C 0.2455(4) 0.2949(5) -0.2638(3) 0.048(2) Uani 1 1 d .
H56A H 0.2266 0.3299 -0.2463 0.057 Uiso 1 1 calc R
C57 C 0.7116(4) 0.4466(5) 0.2396(3) 0.049(2) Uani 1 1 d .
H57A H 0.6886 0.4223 0.2587 0.059 Uiso 1 1 calc R
C58 C 0.7781(4) 0.5167(5) 0.1826(3) 0.0422(17) Uani 1 1 d .
H58A H 0.8024 0.5403 0.1644 0.051 Uiso 1 1 calc R
C59 C 0.3285(4) 0.2081(6) -0.2564(3) 0.054(2) Uani 1 1 d .
H59A H 0.3680 0.1809 -0.2337 0.064 Uiso 1 1 calc R
C60 C 0.3023(4) 0.1985(5) -0.3157(3) 0.0424(18) Uani 1 1 d .
H60A H 0.3241 0.1667 -0.3324 0.051 Uiso 1 1 calc R
N1 N 0.2954(3) 0.0302(3) -0.5832(2) 0.0311(12) Uani 1 1 d .
N2 N -0.0606(3) 0.3836(3) -0.5889(2) 0.0333(13) Uani 1 1 d .
N3 N 0.3007(3) 0.2540(4) -0.2299(3) 0.0457(16) Uani 1 1 d .
N4 N 0.2379(3) 0.1772(3) -0.4379(2) 0.0303(12) Uani 1 1 d .
N5 N 0.1482(3) 0.2105(3) -0.5284(2) 0.0307(12) Uani 1 1 d .
N6 N 0.1527(3) 0.2669(3) -0.4417(2) 0.0317(12) Uani 1 1 d .
N7 N 0.4138(3) 0.3427(3) -0.0935(2) 0.0346(13) Uani 1 1 d .
N8 N 0.7757(3) 0.4712(4) 0.2709(2) 0.0439(15) Uani 1 1 d .
N9 N 0.7798(3) 0.6869(3) -0.0787(2) 0.0322(13) Uani 1 1 d .
N10 N 0.6230(3) 0.4628(3) 0.0579(2) 0.0308(12) Uani 1 1 d .
N11 N 0.7113(3) 0.5496(3) 0.0639(2) 0.0341(13) Uani 1 1 d .
N12 N 0.6261(2) 0.5122(3) -0.0276(2) 0.0285(12) Uani 1 1 d .
Mo1 Mo 0.5000 -0.03623(6) -0.7500 0.0500(3) Uani 1 2 d S
Mo2 Mo 0.49871(3) 0.08950(4) -0.63929(2) 0.02931(16) Uani 1 1 d .
Mo3 Mo 0.49084(3) 0.29098(4) -0.64311(2) 0.03082(16) Uani 1 1 d .
Mo4 Mo 0.5000 0.40696(7) -0.7500 0.0469(3) Uani 1 2 d S
Mo5 Mo 0.40817(3) 0.19305(3) -0.79058(2) 0.02905(16) Uani 1 1 d .
O1 O 0.5619(6) -0.0997(6) -0.7071(5) 0.149(5) Uani 1 1 d .
O2 O 0.4662(3) 0.0143(3) -0.7061(2) 0.0548(14) Uani 1 1 d .
O3 O 0.5523(3) 0.0275(4) -0.5864(3) 0.0676(17) Uani 1 1 d .
O4 O 0.4271(3) 0.0821(4) -0.6307(2) 0.0601(16) Uani 1 1 d .
O5 O 0.5327(3) 0.1900(3) -0.6062(2) 0.0527(14) Uani 1 1 d .
O6 O 0.4488(3) 0.1857(3) -0.7142(2) 0.0582(15) Uani 1 1 d .
O7 O 0.4241(3) 0.1044(4) -0.8231(3) 0.0599(16) Uani 1 1 d .
O8 O 0.3237(3) 0.1977(3) -0.8164(3) 0.0584(16) Uani 1 1 d .
O9 O 0.5422(3) 0.3534(4) -0.5924(3) 0.0694(18) Uani 1 1 d .
O10 O 0.4217(3) 0.2874(4) -0.6299(3) 0.0666(17) Uani 1 1 d .
O11 O 0.4524(3) 0.3584(4) -0.7117(3) 0.0609(16) Uani 1 1 d .
O12 O 0.4343(3) 0.2816(3) -0.8163(3) 0.0539(14) Uani 1 1 d .
O13 O 0.5577(4) 0.4667(5) -0.7010(3) 0.083(2) Uani 1 1 d .

loop_
_atom_site_aniso_label
_atom_site_aniso_U_11
_atom_site_aniso_U_22
_atom_site_aniso_U_33
_atom_site_aniso_U_23
_atom_site_aniso_U_13
_atom_site_aniso_U_12
Ag1 0.0359(3) 0.0636(4) 0.0301(3) 0.0039(3) 0.0109(3) 0.0187(3)
Ag2 0.0504(4) 0.0678(4) 0.0296(3) 0.0009(3) 0.0154(3) -0.0239(3)
C13 0.024(3) 0.022(3) 0.029(4) -0.002(3) 0.011(3) 0.003(2)
C17 0.041(4) 0.041(4) 0.027(4) -0.003(3) 0.016(3) -0.012(3)
C18 0.023(3) 0.035(4) 0.026(3) -0.003(3) 0.008(3) 0.001(3)
C20 0.023(3) 0.027(3) 0.025(3) 0.002(3) 0.011(3) 0.001(2)
C21 0.024(3) 0.028(3) 0.028(4) 0.002(3) 0.009(3) 0.001(3)
C23 0.029(3) 0.042(4) 0.023(3) -0.001(3) 0.011(3) -0.005(3)
C24 0.033(4) 0.037(4) 0.029(4) 0.000(3) 0.014(3) -0.007(3)
C25 0.029(3) 0.032(3) 0.023(3) 0.003(3) 0.012(3) 0.005(3)
C26 0.035(4) 0.052(5) 0.027(4) -0.002(3) 0.012(3) 0.004(3)
C30 0.023(3) 0.027(3) 0.034(4) -0.006(3) 0.011(3) -0.002(3)
C31 0.023(3) 0.027(3) 0.028(4) 0.004(3) 0.008(3) 0.000(3)
C32 0.037(4) 0.036(4) 0.024(3) -0.002(3) 0.012(3) 0.007(3)
C33 0.030(4) 0.035(4) 0.031(4) 0.007(3) 0.011(3) 0.003(3)
C35 0.036(4) 0.034(4) 0.023(3) 0.001(3) 0.013(3) 0.001(3)
C36 0.030(4) 0.067(5) 0.030(4) 0.009(4) 0.005(3) -0.006(3)
C37 0.027(3) 0.035(4) 0.026(4) 0.000(3) 0.008(3) 0.003(3)
C38 0.024(3) 0.021(3) 0.033(4) 0.003(3) 0.014(3) 0.000(2)
C40 0.034(4) 0.026(3) 0.030(4) 0.003(3) 0.017(3) -0.002(3)
C41 0.039(4) 0.050(4) 0.025(4) -0.002(3) 0.015(3) 0.011(3)
C42 0.035(4) 0.031(4) 0.029(4) 0.005(3) 0.010(3) 0.007(3)
C43 0.025(3) 0.030(3) 0.028(4) 0.001(3) 0.008(3) -0.001(3)
C44 0.029(3) 0.023(3) 0.036(4) 0.001(3) 0.019(3) -0.002(3)
C46 0.036(4) 0.042(4) 0.019(3) -0.001(3) 0.007(3) -0.003(3)
C47 0.030(4) 0.054(5) 0.028(4) -0.002(3) 0.009(3) 0.003(3)
C48 0.023(3) 0.039(4) 0.029(4) 0.003(3) 0.008(3) 0.010(3)
C50 0.032(4) 0.048(4) 0.036(4) 0.001(3) 0.013(3) -0.010(3)
C51 0.040(4) 0.057(5) 0.035(4) 0.002(4) 0.019(4) 0.020(4)
C52 0.033(4) 0.066(5) 0.026(4) 0.001(4) -0.003(4) -0.009(4)
C53 0.036(4) 0.041(4) 0.033(4) 0.005(3) 0.016(3) -0.007(3)
C54 0.038(4) 0.055(5) 0.025(4) 0.005(3) 0.011(3) -0.007(3)
C55 0.036(4) 0.059(5) 0.028(4) 0.001(3) 0.011(3) 0.014(3)
C56 0.054(5) 0.057(5) 0.033(4) -0.005(4) 0.021(4) 0.010(4)
C57 0.036(4) 0.080(6) 0.027(4) 0.018(4) 0.009(4) -0.004(4)
C58 0.037(4) 0.047(4) 0.036(4) 0.000(3) 0.009(4) -0.015(3)
C59 0.048(5) 0.074(6) 0.029(4) 0.007(4) 0.008(4) 0.026(4)
C60 0.041(4) 0.050(5) 0.036(4) -0.002(3) 0.016(4) 0.017(3)
N1 0.035(3) 0.031(3) 0.032(3) -0.002(2) 0.018(3) 0.004(2)
N2 0.028(3) 0.040(3) 0.027(3) 0.002(2) 0.007(3) 0.009(2)
N3 0.044(4) 0.062(4) 0.029(3) 0.004(3) 0.013(3) 0.005(3)
N4 0.027(3) 0.034(3) 0.028(3) 0.000(2) 0.010(3) 0.007(2)
N5 0.027(3) 0.035(3) 0.028(3) -0.002(2) 0.009(3) 0.001(2)
N6 0.028(3) 0.040(3) 0.026(3) 0.002(2) 0.011(3) 0.006(2)
N7 0.030(3) 0.038(3) 0.034(3) -0.004(3) 0.012(3) -0.008(2)
N8 0.040(4) 0.058(4) 0.022(3) 0.007(3) 0.002(3) 0.001(3)
N9 0.033(3) 0.035(3) 0.031(3) 0.005(2) 0.016(3) -0.004(2)
N10 0.026(3) 0.035(3) 0.027(3) 0.005(2) 0.008(3) -0.004(2)
N11 0.032(3) 0.044(3) 0.026(3) -0.001(3) 0.011(3) -0.012(3)
N12 0.026(3) 0.029(3) 0.030(3) 0.001(2) 0.012(3) -0.001(2)
Mo1 0.0560(6) 0.0534(6) 0.0604(7) 0.000 0.0439(6) 0.000
Mo2 0.0316(3) 0.0349(3) 0.0209(3) 0.0017(2) 0.0107(3) 0.0000(2)
Mo3 0.0373(3) 0.0324(3) 0.0267(3) -0.0059(2) 0.0173(3) -0.0001(2)
Mo4 0.0461(6) 0.0647(7) 0.0298(5) 0.000 0.0160(5) 0.000
Mo5 0.0248(3) 0.0305(3) 0.0287(3) 0.0036(2) 0.0084(3) 0.0004(2)
O1 0.178(9) 0.121(8) 0.212(11) 0.096(8) 0.144(9) 0.103(7)
O2 0.069(4) 0.049(3) 0.049(3) -0.002(3) 0.027(3) -0.002(3)
O3 0.059(4) 0.080(4) 0.049(4) 0.025(3) 0.010(3) 0.011(3)
O4 0.056(3) 0.076(4) 0.054(4) -0.004(3) 0.028(3) -0.017(3)
O5 0.056(4) 0.060(4) 0.042(3) 0.001(3) 0.020(3) -0.002(3)
O6 0.082(4) 0.053(4) 0.032(3) 0.001(2) 0.017(3) 0.000(3)
O7 0.072(4) 0.057(4) 0.061(4) -0.015(3) 0.038(3) -0.024(3)
O8 0.031(3) 0.057(4) 0.081(4) 0.025(3) 0.019(3) 0.002(2)
O9 0.072(4) 0.087(5) 0.062(4) -0.028(4) 0.040(4) -0.035(4)
O10 0.061(4) 0.077(4) 0.074(4) -0.001(3) 0.040(4) 0.003(3)
O11 0.069(4) 0.061(4) 0.060(4) 0.000(3) 0.035(3) 0.012(3)
O12 0.060(4) 0.054(3) 0.062(4) 0.003(3) 0.040(3) 0.006(3)
O13 0.092(5) 0.082(5) 0.063(4) -0.008(4) 0.021(4) 0.000(4)

loop_
_atom_type_symbol
_atom_type_description
_atom_type_scat_dispersion_real
_atom_type_scat_dispersion_imag
_atom_type_scat_source
C C 0.0033 0.0016 'International Tables Vol C Tables 4.2.6.8 and 6.1.1.4'
H H 0.0000 0.0000 'International Tables Vol C Tables 4.2.6.8 and 6.1.1.4'
N N 0.0061 0.0033 'International Tables Vol C Tables 4.2.6.8 and 6.1.1.4'
O O 0.0106 0.0060 'International Tables Vol C Tables 4.2.6.8 and 6.1.1.4'
Mo Mo -1.6832 0.6857 'International Tables Vol C Tables 4.2.6.8 and 6.1.1.4'
Ag Ag -0.8971 1.1015 'International Tables Vol C Tables 4.2.6.8 and 6.1.1.4'

loop_
_geom_angle_atom_site_label_1
_geom_angle_atom_site_label_2
_geom_angle_atom_site_label_3
_geom_angle
_geom_angle_site_symmetry_1
_geom_angle_site_symmetry_3
N2 Ag1 N8 129.2(2) 3_545 3_444
N2 Ag1 N1 123.9(2) 3_545 .
N8 Ag1 N1 106.8(2) 3_444 .
N9 Ag2 N3 134.6(2) 3_445 .
N9 Ag2 N7 123.0(2) 3_445 .
N3 Ag2 N7 102.3(2) . .
N12 C13 N10 124.9(6) . .
N12 C13 C31 119.5(5) . .
N10 C13 C31 115.6(5) . .
C50 C17 C38 118.2(6) . .
C48 C18 C40 117.7(6) . .
N6 C20 N5 124.6(6) . .
N6 C20 C21 116.3(5) . .
N5 C20 C21 119.1(5) . .
C26 C21 C41 118.3(6) . .
C26 C21 C20 122.1(6) . .
C41 C21 C20 119.6(6) . .
C24 C23 C31 118.6(6) . .
N7 C24 C23 124.0(6) . .
N6 C25 N4 124.9(6) . .
N6 C25 C35 116.4(5) . .
N4 C25 C35 118.7(5) . .
C21 C26 C47 118.7(6) . .
N12 C30 N11 124.5(6) . .
N12 C30 C38 117.4(6) . .
N11 C30 C38 118.0(5) . .
C23 C31 C53 118.6(6) . .
C23 C31 C13 119.0(6) . .
C53 C31 C13 122.4(6) . .
N1 C32 C42 123.6(6) . .
N9 C33 C43 122.6(6) . .
C60 C35 C55 118.2(6) . .
C60 C35 C25 121.7(6) . .
C55 C35 C25 120.2(6) . .
C57 C36 C46 119.7(7) . .
N10 C37 N11 125.6(6) . .
N10 C37 C46 117.2(6) . .
N11 C37 C46 117.3(6) . .
C43 C38 C17 118.0(5) . .
C43 C38 C30 121.3(6) . .
C17 C38 C30 120.7(6) . .
C42 C40 C18 118.1(6) . .
C42 C40 C44 121.7(6) . .
C18 C40 C44 120.2(6) . .
C51 C41 C21 118.4(6) . .
C32 C42 C40 118.9(6) . .
C38 C43 C33 119.8(6) . .
N5 C44 N4 125.2(5) . .
N5 C44 C40 117.1(6) . .
N4 C44 C40 117.6(5) . .
C58 C46 C36 118.5(6) . .
C58 C46 C37 119.7(6) . .
C36 C46 C37 121.8(6) . .
N2 C47 C26 123.8(6) . .
N1 C48 C18 124.3(6) . .
N9 C50 C17 123.0(6) . .
N2 C51 C41 124.1(6) . .
N8 C52 C58 124.5(7) . .
C54 C53 C31 118.5(6) . .
N7 C54 C53 123.4(6) . .
C56 C55 C35 119.0(7) . .
N3 C56 C55 123.7(7) . .
N8 C57 C36 122.4(7) . .
C46 C58 C52 118.1(7) . .
N3 C59 C60 123.8(7) . .
C35 C60 C59 118.5(6) . .
C48 N1 C32 117.4(5) . .
C48 N1 Ag1 122.5(4) . .
C32 N1 Ag1 120.1(4) . .
C51 N2 C47 116.6(6) . .
C51 N2 Ag1 119.6(4) . 3_455
C47 N2 Ag1 123.6(5) . 3_455
C59 N3 C56 116.7(6) . .
C59 N3 Ag2 128.1(5) . .
C56 N3 Ag2 114.1(5) . .
C25 N4 C44 114.7(5) . .
C44 N5 C20 114.9(5) . .
C25 N6 C20 115.7(5) . .
C24 N7 C54 116.7(6) . .
C24 N7 Ag2 115.1(4) . .
C54 N7 Ag2 127.5(5) . .
C52 N8 C57 116.8(6) . .
C52 N8 Ag1 112.6(5) . 3_556
C57 N8 Ag1 130.4(5) . 3_556
C50 N9 C33 118.4(5) . .
C50 N9 Ag2 126.7(4) . 3
C33 N9 Ag2 114.9(4) . 3
C37 N10 C13 114.6(5) . .
C37 N11 C30 114.5(5) . .
C13 N12 C30 115.7(5) . .
O1 Mo1 O1 103.8(9) 2_653 .
O1 Mo1 O2 105.0(4) 2_653 .
O1 Mo1 O2 108.4(4) . .
O1 Mo1 O2 108.4(4) 2_653 2_653
O1 Mo1 O2 105.0(4) . 2_653
O2 Mo1 O2 124.6(4) . 2_653
O4 Mo2 O3 102.8(3) . .
O4 Mo2 O5 102.8(3) . .
O3 Mo2 O5 99.6(3) . .
O4 Mo2 O2 93.0(3) . .
O3 Mo2 O2 100.4(3) . .
O5 Mo2 O2 151.0(2) . .
O4 Mo2 O7 164.3(3) . 2_653
O3 Mo2 O7 90.7(3) . 2_653
O5 Mo2 O7 82.5(2) . 2_653
O2 Mo2 O7 76.5(2) . 2_653
O4 Mo2 O6 91.0(3) . .
O3 Mo2 O6 165.9(3) . .
O5 Mo2 O6 74.2(2) . .
O2 Mo2 O6 81.5(2) . .
O7 Mo2 O6 76.1(2) 2_653 .
O9 Mo3 O10 103.6(3) . .
O9 Mo3 O11 103.8(3) . .
O10 Mo3 O11 96.8(3) . .
O9 Mo3 O5 97.5(3) . .
O10 Mo3 O5 98.8(3) . .
O11 Mo3 O5 149.8(2) . .
O9 Mo3 O12 90.9(2) . 2_653
O10 Mo3 O12 165.0(3) . 2_653
O11 Mo3 O12 75.6(2) . 2_653
O5 Mo3 O12 83.0(2) . 2_653
O9 Mo3 O6 162.6(3) . .
O10 Mo3 O6 92.1(3) . .
O11 Mo3 O6 81.5(2) . .
O5 Mo3 O6 72.2(2) . .
O12 Mo3 O6 74.2(2) 2_653 .
O13 Mo4 O13 107.7(5) . 2_653
O13 Mo4 O11 105.9(3) . .
O13 Mo4 O11 103.1(3) 2_653 .
O13 Mo4 O11 103.1(3) . 2_653
O13 Mo4 O11 105.9(3) 2_653 2_653
O11 Mo4 O11 129.8(4) . 2_653
O8 Mo5 O6 112.8(3) . .
O8 Mo5 O7 104.9(3) . .
O6 Mo5 O7 110.4(3) . .
O8 Mo5 O12 106.9(3) . .
O6 Mo5 O12 111.7(3) . .
O7 Mo5 O12 109.8(3) . .
Mo1 O2 Mo2 137.4(3) . .
Mo2 O5 Mo3 121.9(3) . .
Mo5 O6 Mo2 141.2(3) . .
Mo5 O6 Mo3 129.5(3) . .
Mo2 O6 Mo3 88.75(18) . .
Mo5 O7 Mo2 127.5(3) . 2_653
Mo4 O11 Mo3 125.9(3) . .
Mo5 O12 Mo3 128.7(3) . 2_653

loop_
_geom_bond_atom_site_label_1
_geom_bond_atom_site_label_2
_geom_bond_distance
_geom_bond_site_symmetry_2
Ag1 N2 2.263(5) 3_545
Ag1 N8 2.291(6) 3_444
Ag1 N1 2.315(5) .
Ag2 N9 2.275(5) 3_445
Ag2 N3 2.312(6) .
Ag2 N7 2.337(5) .
C13 N12 1.312(8) .
C13 N10 1.350(8) .
C13 C31 1.503(9) .
C17 C50 1.402(9) .
C17 C38 1.404(9) .
C18 C48 1.382(9) .
C18 C40 1.405(9) .
C20 N6 1.336(8) .
C20 N5 1.338(8) .
C20 C21 1.490(9) .
C21 C26 1.367(9) .
C21 C41 1.389(9) .
C23 C24 1.373(9) .
C23 C31 1.383(8) .
C24 N7 1.329(9) .
C25 N6 1.333(8) .
C25 N4 1.329(8) .
C25 C35 1.489(9) .
C26 C47 1.375(10) .
C30 N12 1.340(8) .
C30 N11 1.340(8) .
C30 C38 1.479(8) .
C31 C53 1.379(9) .
C32 N1 1.330(8) .
C32 C42 1.377(9) .
C33 N9 1.328(8) .
C33 C43 1.392(9) .
C35 C60 1.374(10) .
C35 C55 1.386(9) .
C36 C57 1.381(10) .
C36 C46 1.382(10) .
C37 N10 1.326(8) .
C37 N11 1.336(8) .
C37 C46 1.493(9) .
C38 C43 1.369(9) .
C40 C42 1.385(9) .
C40 C44 1.483(9) .
C41 C51 1.366(10) .
C44 N5 1.330(8) .
C44 N4 1.349(8) .
C46 C58 1.384(10) .
C47 N2 1.329(8) .
C48 N1 1.322(8) .
C50 N9 1.327(9) .
C51 N2 1.324(9) .
C52 N8 1.330(9) .
C52 C58 1.383(10) .
C53 C54 1.379(10) .
C54 N7 1.343(9) .
C55 C56 1.364(10) .
C56 N3 1.337(10) .
C57 N8 1.354(10) .
C59 N3 1.327(10) .
C59 C60 1.383(10) .
N2 Ag1 2.263(5) 3_455
N8 Ag1 2.291(6) 3_556
N9 Ag2 2.275(5) 3
Mo1 O1 1.699(9) 2_653
Mo1 O1 1.699(9) .
Mo1 O2 1.795(5) .
Mo1 O2 1.795(5) 2_653
Mo2 O4 1.687(5) .
Mo2 O3 1.706(6) .
Mo2 O5 1.869(6) .
Mo2 O2 1.983(6) .
Mo2 O7 2.294(6) 2_653
Mo2 O6 2.369(6) .
Mo3 O9 1.666(6) .
Mo3 O10 1.695(6) .
Mo3 O11 1.942(6) .
Mo3 O5 1.945(6) .
Mo3 O12 2.295(5) 2_653
Mo3 O6 2.398(6) .
Mo4 O13 1.674(7) .
Mo4 O13 1.674(7) 2_653
Mo4 O11 1.890(6) .
Mo4 O11 1.890(6) 2_653
Mo5 O8 1.689(5) .
Mo5 O6 1.772(5) .
Mo5 O7 1.791(6) .
Mo5 O12 1.797(6) .
O7 Mo2 2.294(6) 2_653
O12 Mo3 2.295(5) 2_653
